data_1576872
loop_
_publ_author_name
'Gupta, Himanshu'
'Shapera, Ethan P.'
'Yu, Xiaojuan'
'Wang, Xiaoyu'
'Smith, Patrick W.'
'Pandey, Pragati'
'Gau, Michael R.'
'Minasian, Stefan G.'
'Zurek, Eva'
'Autschbach, Jochen'
'Kikkawa, James M.'
'Schelter, Eric J.'

_publ_section_title
;
 Leveraging the redox activities of cerium and dibenzotetrathiafulvalene
 to discover a photo-responsive magnetic material.
;
_journal_issue 18
_journal_name_full 'Chemical science'
_journal_page_first 9215
_journal_page_last 9222
_journal_paper_doi 10.1039/d5sc08870d
_journal_volume 17
_journal_year 2026
_chemical_formula_moiety 'Ce2 Cl10, 4(C14 H8 S4)'
_chemical_formula_sum 'C56 H32 Ce2 Cl10 S16'
_chemical_formula_weight 1852.51
_space_group_crystal_system monoclinic
_space_group_IT_number 14
_space_group_name_Hall '-P 2yn'
_space_group_name_H-M_alt 'P 1 21/n 1'
_atom_sites_solution_hydrogens geom
_atom_sites_solution_primary dual
_audit_creation_date 2022-02-24
_audit_creation_method
;
Olex2 1.5
(compiled 2021.08.20 svn.r13c46975 for OlexSys, GUI svn.r6396)
;
_audit_update_record
;
2025-10-15 deposited with the CCDC.	2026-03-12 downloaded from the CCDC.
;
_cell_angle_alpha 90
_cell_angle_beta 109.663(2)
_cell_angle_gamma 90
_cell_formula_units_Z 2
_cell_length_a 13.8618(2)
_cell_length_b 15.5465(2)
_cell_length_c 15.6088(2)
_cell_measurement_reflns_used 32420
_cell_measurement_temperature 100
_cell_measurement_theta_max 28.2800
_cell_measurement_theta_min 2.6010
_cell_volume 3167.59(8)
_computing_cell_refinement 'CrysAlisPro 1.171.41.122a (Rigaku OD, 2021)'
_computing_data_collection 'CrysAlisPro 1.171.41.122a (Rigaku OD, 2021)'
_computing_data_reduction 'CrysAlisPro 1.171.41.122a (Rigaku OD, 2021)'
_computing_molecular_graphics 'ORTEP-3 (Farrugia, 2012)'
_computing_publication_material 'Olex2 1.5 (Dolomanov et al., 2009)'
_computing_structure_refinement 'SHELXL (Sheldrick, 2015)'
_computing_structure_solution 'SHELXT (Sheldrick, 2018)'
_diffrn_ambient_environment N~2~
_diffrn_ambient_temperature 100
_diffrn_detector 'HPC area detector'
_diffrn_detector_area_resol_mean 10.0
_diffrn_detector_type 'Dectris Pilatus3 R 200K'
_diffrn_measured_fraction_theta_full 0.998
_diffrn_measured_fraction_theta_max 0.998
_diffrn_measurement_details
;
List of Runs (angles in degrees, time in seconds):

  # Type    Start    End  Width  t~exp~   \w     \q     \k     \f   Frames
#--------------------------------------------------------------------------
  1  \w    -22.00  25.00   0.50   35.00    --   17.33  77.00-180.00   94
  2  \w    -48.00 101.00   0.50   35.00    --   17.33  19.00  90.00  298
  3  \w    -69.00  21.00   0.50   35.00    --   17.33 -37.00 120.00  180
  4  \w    -19.00  59.00   0.50   35.00    --   17.33  57.00  90.00  156
  5  \w    -25.00  57.00   0.50   35.00    --   17.33 -77.00-120.00  164
  6  \w    -22.00  25.00   0.50   35.00    --   17.33  77.00 -30.00   94
  7  \w    -19.00  59.00   0.50   35.00    --   17.33  57.00-150.00  156
  8  \w    -59.00  44.00   0.50   35.00    --   17.33 -57.00 -90.00  206
  9  \w    -73.00   5.00   0.50   35.00    --   17.33 -19.00   0.00  156
 10  \w    -25.00  22.00   0.50   35.00    --  -17.64 -77.00 120.00   94
 11  \w    -69.00  -5.00   0.50   35.00    --   17.33 -37.00  60.00  128
 12  \w    -25.00  57.00   0.50   35.00    --   17.33 -77.00  30.00  164
;
_diffrn_measurement_device '\k-geometry diffractometer'
_diffrn_measurement_device_type 'Rigaku XtaLAB Synergy-S'
_diffrn_measurement_method '\w scans'
_diffrn_orient_matrix_type 'CrysAlisPro convention (1999,Acta A55,543-557)'
_diffrn_orient_matrix_UB_11 0.0524393000
_diffrn_orient_matrix_UB_12 -0.0110551000
_diffrn_orient_matrix_UB_13 0.0202415000
_diffrn_orient_matrix_UB_21 0.0141580000
_diffrn_orient_matrix_UB_22 0.0418374000
_diffrn_orient_matrix_UB_23 -0.0094051000
_diffrn_orient_matrix_UB_31 -0.0010559000
_diffrn_orient_matrix_UB_32 0.0144035000
_diffrn_orient_matrix_UB_33 0.0428083000
_diffrn_radiation_monochromator mirror
_diffrn_radiation_probe x-ray
_diffrn_radiation_type 'Mo K\a'
_diffrn_radiation_wavelength 0.71073
_diffrn_reflns_av_R_equivalents 0.059
_diffrn_reflns_av_unetI/netI 0.0489
_diffrn_reflns_Laue_measured_fraction_full 0.998
_diffrn_reflns_Laue_measured_fraction_max 0.998
_diffrn_reflns_limit_h_max 18
_diffrn_reflns_limit_h_min -18
_diffrn_reflns_limit_k_max 20
_diffrn_reflns_limit_k_min -20
_diffrn_reflns_limit_l_max 20
_diffrn_reflns_limit_l_min -20
_diffrn_reflns_number 93145
_diffrn_reflns_point_group_measured_fraction_full 0.998
_diffrn_reflns_point_group_measured_fraction_max 0.998
_diffrn_reflns_theta_full 25.242
_diffrn_reflns_theta_max 28.384
_diffrn_reflns_theta_min 2.410
_diffrn_source 'micro-focus sealed X-ray tube'
_diffrn_source_type 'PhotonJet (Mo) X-ray Source'
_exptl_absorpt_coefficient_mu 2.409
_exptl_absorpt_correction_T_max 1.00000
_exptl_absorpt_correction_T_min 0.90937
_exptl_absorpt_correction_type multi-scan
_exptl_absorpt_process_details 'SCALE3 ABSPACK'
_exptl_crystal_colour 'dark green'
_exptl_crystal_density_diffrn 1.942
_exptl_crystal_description block
_exptl_crystal_F_000 1820
_exptl_crystal_size_max 0.08
_exptl_crystal_size_mid 0.06
_exptl_crystal_size_min 0.05
_refine_diff_density_max 1.995
_refine_diff_density_min -1.256
_refine_diff_density_rms 0.225
_refine_ls_extinction_method none
_refine_ls_goodness_of_fit_ref 1.071
_refine_ls_hydrogen_treatment constr
_refine_ls_matrix_type full
_refine_ls_number_parameters 381
_refine_ls_number_reflns 26461
_refine_ls_number_restraints 0
_refine_ls_restrained_S_all 1.071
_refine_ls_R_factor_all 0.0889
_refine_ls_R_factor_gt 0.0633
_refine_ls_shift/su_max 0.001
_refine_ls_shift/su_mean 0.000
_refine_ls_structure_factor_coef Fsqd
_refine_ls_weighting_details 'w=1/[\s^2^(Fo^2^)+(0.0449P)^2^+39.9883P] where P=(Fo^2^+2Fc^2^)/3'
_refine_ls_weighting_scheme calc
_refine_ls_wR_factor_gt 0.1579
_refine_ls_wR_factor_ref 0.1703
_reflns_number_gt 19599
_reflns_number_total 26461
_reflns_threshold_expression 'I > 2\s(I)'
_twin_special_details
;
Component 2 rotated by 1.5926\% 
around [0.10 -0.98 -0.16] (reciprocal) or [0.08 -0.99 -0.13] (direct)
Component 3 rotated by -178.6140\% 
around [0.00 1.00 -0.00] (reciprocal) or [0.00 1.00 -0.00] (direct)
;
_cod_data_source_file d5sc08870d2.cif
_cod_data_source_block 40581
_cod_depositor_comments 'Adding full bibliography for 1576872.cif.'
_cod_database_code 1576872
_shelx_shelxl_version_number 2018/3
_olex2_submission_special_instructions 'No special instructions were received'
_oxdiff_exptl_absorpt_empirical_details
;
Empirical correction (ABSPACK) includes:
- Absorption correction using spherical harmonics
- Frame scaling
;
_oxdiff_exptl_absorpt_empirical_full_max 1.328
_oxdiff_exptl_absorpt_empirical_full_min 0.769
_oxdiff_twin_integration_method simultaneous
_oxdiff_twin_items 3

loop_
_space_group_symop_operation_xyz
'x, y, z'
'-x+1/2, y+1/2, -z+1/2'
'-x, -y, -z'
'x-1/2, -y-1/2, z-1/2'

loop_
_atom_site_label
_atom_site_type_symbol
_atom_site_fract_x
_atom_site_fract_y
_atom_site_fract_z
_atom_site_U_iso_or_equiv
_atom_site_adp_type
_atom_site_occupancy
_atom_site_site_symmetry_order
_atom_site_calc_flag
_atom_site_refinement_flags_posn
_atom_site_refinement_flags_adp
_atom_site_refinement_flags_occupancy
_atom_site_disorder_assembly
_atom_site_disorder_group
Ce1 Ce 0.36095(3) 0.47908(3) 0.54054(3) 0.01235(12) Uani 1 1 d . . . . .
Cl1 Cl 0.36886(15) 0.30942(13) 0.49730(12) 0.0172(4) Uani 1 1 d . . . . .
Cl2 Cl 0.15380(14) 0.47736(14) 0.46436(12) 0.0182(4) Uani 1 1 d . . . . .
Cl3 Cl 0.35131(15) 0.65138(13) 0.56930(12) 0.0166(4) Uani 1 1 d . . . . .
Cl4 Cl 0.58377(14) 0.48601(13) 0.61618(11) 0.0148(3) Uani 1 1 d . . . . .
Cl5 Cl 0.36135(17) 0.44094(14) 0.70959(12) 0.0220(4) Uani 1 1 d . . . . .
S1 S 0.36071(15) 0.33747(13) 1.01634(12) 0.0140(4) Uani 1 1 d . . . . .
S2 S 0.39473(14) 0.44529(13) 1.17812(11) 0.0128(3) Uani 1 1 d . . . . .
S3 S 0.37331(15) 0.61436(13) 1.05549(12) 0.0151(4) Uani 1 1 d . . . . .
S4 S 0.36584(14) 0.50527(13) 0.89990(11) 0.0128(4) Uani 1 1 d . . . . .
C1 C 0.3740(6) 0.4389(5) 1.0630(4) 0.0124(14) Uani 1 1 d . . . . .
C2 C 0.3747(6) 0.2828(5) 1.1174(5) 0.0145(14) Uani 1 1 d . . . . .
C3 C 0.3708(6) 0.1939(6) 1.1224(5) 0.0178(15) Uani 1 1 d . . . . .
H3 H 0.361520 0.159064 1.070251 0.021 Uiso 1 1 calc R U . . .
C4 C 0.3807(6) 0.1574(6) 1.2058(5) 0.0194(16) Uani 1 1 d . . . . .
H4 H 0.377890 0.096629 1.211076 0.023 Uiso 1 1 calc R U . . .
C5 C 0.3949(6) 0.2089(6) 1.2824(5) 0.0188(16) Uani 1 1 d . . . . .
H5 H 0.401111 0.182334 1.338795 0.023 Uiso 1 1 calc R U . . .
C6 C 0.4001(6) 0.2979(6) 1.2783(5) 0.0169(15) Uani 1 1 d . . . . .
H6 H 0.410839 0.332298 1.331054 0.020 Uiso 1 1 calc R U . . .
C7 C 0.3889(6) 0.3350(5) 1.1944(5) 0.0137(14) Uani 1 1 d . . . . .
C8 C 0.3709(6) 0.5131(5) 1.0118(5) 0.0140(14) Uani 1 1 d . . . . .
C9 C 0.3711(5) 0.6685(5) 0.9567(5) 0.0127(14) Uani 1 1 d . . . . .
C10 C 0.3713(6) 0.7580(6) 0.9503(5) 0.0169(15) Uani 1 1 d . . . . .
H10 H 0.373440 0.793130 1.000786 0.020 Uiso 1 1 calc R U . . .
C11 C 0.3681(6) 0.7945(6) 0.8679(6) 0.0197(16) Uani 1 1 d . . . . .
H11 H 0.369117 0.855286 0.862112 0.024 Uiso 1 1 calc R U . . .
C12 C 0.3635(6) 0.7423(6) 0.7934(5) 0.0186(16) Uani 1 1 d . . . . .
H12 H 0.361178 0.768496 0.737798 0.022 Uiso 1 1 calc R U . . .
C13 C 0.3621(6) 0.6532(6) 0.7992(5) 0.0158(15) Uani 1 1 d . . . . .
H13 H 0.358410 0.618444 0.748105 0.019 Uiso 1 1 calc R U . . .
C14 C 0.3663(6) 0.6161(5) 0.8816(5) 0.0125(14) Uani 1 1 d . . . . .
S5 S 0.35572(15) -0.00554(13) 0.38882(12) 0.0149(4) Uani 1 1 d . . . . .
S6 S 0.38621(14) -0.15616(12) 0.50889(12) 0.0132(3) Uani 1 1 d . . . . .
S7 S 0.38570(15) -0.03609(13) 0.67332(12) 0.0166(4) Uani 1 1 d . . . . .
S8 S 0.37860(14) 0.11675(13) 0.56096(12) 0.0132(4) Uani 1 1 d . . . . .
C15 C 0.3742(6) -0.0465(5) 0.4956(5) 0.0129(14) Uani 1 1 d . . . . .
C16 C 0.3583(6) -0.1052(5) 0.3380(5) 0.0158(15) Uani 1 1 d . . . . .
C17 C 0.3454(6) -0.1148(6) 0.2458(5) 0.0181(16) Uani 1 1 d . . . . .
H17 H 0.334068 -0.066493 0.206371 0.022 Uiso 1 1 calc R U . . .
C18 C 0.3496(6) -0.1967(6) 0.2144(5) 0.0196(16) Uani 1 1 d . . . . .
H18 H 0.342626 -0.204509 0.152211 0.023 Uiso 1 1 calc R U . . .
C19 C 0.3639(6) -0.2686(6) 0.2704(5) 0.0186(16) Uani 1 1 d . . . . .
H19 H 0.365789 -0.324247 0.245861 0.022 Uiso 1 1 calc R U . . .
C20 C 0.3754(6) -0.2598(5) 0.3619(5) 0.0150(15) Uani 1 1 d . . . . .
H20 H 0.385457 -0.308691 0.400466 0.018 Uiso 1 1 calc R U . . .
C21 C 0.3717(6) -0.1773(5) 0.3955(5) 0.0138(14) Uani 1 1 d . . . . .
C22 C 0.3792(6) 0.0065(5) 0.5699(5) 0.0138(14) Uani 1 1 d . . . . .
C23 C 0.3916(6) 0.0625(5) 0.7277(5) 0.0155(15) Uani 1 1 d . . . . .
C24 C 0.3990(6) 0.0701(6) 0.8190(5) 0.0193(16) Uani 1 1 d . . . . .
H24 H 0.402786 0.020495 0.855620 0.023 Uiso 1 1 calc R U . . .
C25 C 0.4005(7) 0.1518(6) 0.8546(5) 0.0222(17) Uani 1 1 d . . . . .
H25 H 0.404948 0.158450 0.916339 0.027 Uiso 1 1 calc R U . . .
C26 C 0.3956(6) 0.2244(6) 0.8013(5) 0.0194(16) Uani 1 1 d . . . . .
H26 H 0.397223 0.279800 0.827440 0.023 Uiso 1 1 calc R U . . .
C27 C 0.3884(6) 0.2179(6) 0.7102(5) 0.0170(15) Uani 1 1 d . . . . .
H27 H 0.384985 0.267713 0.674055 0.020 Uiso 1 1 calc R U . . .
C28 C 0.3865(6) 0.1361(5) 0.6741(5) 0.0140(14) Uani 1 1 d . . . . .

loop_
_atom_site_aniso_label
_atom_site_aniso_U_11
_atom_site_aniso_U_22
_atom_site_aniso_U_33
_atom_site_aniso_U_23
_atom_site_aniso_U_13
_atom_site_aniso_U_12
Ce1 0.0184(2) 0.0099(2) 0.00997(19) -0.00061(15) 0.00642(15) -0.00088(15)
Cl1 0.0273(10) 0.0107(9) 0.0151(8) -0.0012(6) 0.0089(7) -0.0001(7)
Cl2 0.0192(9) 0.0153(10) 0.0197(8) -0.0007(7) 0.0062(7) -0.0012(7)
Cl3 0.0258(10) 0.0121(9) 0.0131(7) -0.0007(6) 0.0083(7) -0.0011(7)
Cl4 0.0214(9) 0.0141(9) 0.0101(7) 0.0003(6) 0.0068(6) -0.0001(7)
Cl5 0.0440(12) 0.0145(10) 0.0120(8) -0.0013(7) 0.0153(8) -0.0037(8)
S1 0.0193(9) 0.0126(10) 0.0109(7) -0.0022(6) 0.0063(7) 0.0010(7)
S2 0.0177(9) 0.0122(9) 0.0088(7) -0.0017(6) 0.0050(6) -0.0006(6)
S3 0.0235(10) 0.0125(10) 0.0112(8) -0.0024(6) 0.0082(7) -0.0005(7)
S4 0.0181(9) 0.0120(10) 0.0098(7) -0.0009(6) 0.0068(6) 0.0003(6)
C1 0.015(3) 0.015(4) 0.008(3) 0.000(3) 0.004(3) -0.001(3)
C2 0.014(4) 0.014(4) 0.015(3) 0.000(3) 0.004(3) 0.000(3)
C3 0.017(4) 0.015(4) 0.020(4) -0.004(3) 0.004(3) 0.000(3)
C4 0.016(4) 0.017(4) 0.024(4) 0.005(3) 0.005(3) 0.001(3)
C5 0.019(4) 0.020(5) 0.015(3) 0.004(3) 0.003(3) 0.001(3)
C6 0.020(4) 0.020(4) 0.010(3) -0.002(3) 0.004(3) -0.001(3)
C7 0.014(3) 0.013(4) 0.012(3) 0.001(3) 0.001(3) 0.001(3)
C8 0.014(3) 0.018(4) 0.011(3) -0.003(3) 0.006(3) 0.000(3)
C9 0.011(3) 0.014(4) 0.014(3) 0.001(3) 0.006(3) 0.000(3)
C10 0.020(4) 0.017(4) 0.015(3) -0.004(3) 0.008(3) -0.001(3)
C11 0.022(4) 0.012(4) 0.026(4) 0.003(3) 0.010(3) -0.001(3)
C12 0.023(4) 0.016(4) 0.019(4) 0.004(3) 0.011(3) 0.001(3)
C13 0.018(4) 0.016(4) 0.015(3) 0.001(3) 0.008(3) -0.001(3)
C14 0.013(3) 0.012(4) 0.014(3) -0.001(3) 0.007(3) 0.001(3)
S5 0.0186(9) 0.0112(10) 0.0161(8) 0.0027(6) 0.0075(7) -0.0003(6)
S6 0.0175(9) 0.0093(9) 0.0128(8) 0.0012(6) 0.0050(7) 0.0002(6)
S7 0.0223(10) 0.0120(10) 0.0150(8) 0.0030(7) 0.0058(7) 0.0019(7)
S8 0.0176(9) 0.0099(9) 0.0142(8) 0.0000(6) 0.0080(7) -0.0006(6)
C15 0.013(3) 0.011(4) 0.016(3) 0.002(3) 0.007(3) -0.001(3)
C16 0.015(4) 0.013(4) 0.019(4) 0.001(3) 0.007(3) -0.001(3)
C17 0.019(4) 0.022(5) 0.014(3) 0.008(3) 0.006(3) 0.003(3)
C18 0.021(4) 0.025(5) 0.014(3) 0.000(3) 0.008(3) 0.000(3)
C19 0.019(4) 0.019(4) 0.018(4) -0.004(3) 0.007(3) 0.003(3)
C20 0.019(4) 0.014(4) 0.013(3) 0.003(3) 0.007(3) 0.002(3)
C21 0.014(4) 0.016(4) 0.012(3) -0.002(3) 0.004(3) -0.001(3)
C22 0.016(4) 0.008(4) 0.016(3) 0.000(3) 0.003(3) 0.001(3)
C23 0.017(4) 0.012(4) 0.016(3) -0.001(3) 0.004(3) -0.001(3)
C24 0.022(4) 0.020(5) 0.016(4) 0.002(3) 0.006(3) 0.000(3)
C25 0.024(4) 0.024(5) 0.017(4) -0.003(3) 0.005(3) -0.001(3)
C26 0.023(4) 0.018(4) 0.018(4) -0.005(3) 0.007(3) -0.001(3)
C27 0.018(4) 0.016(4) 0.017(3) -0.001(3) 0.006(3) -0.001(3)
C28 0.016(4) 0.014(4) 0.012(3) -0.004(3) 0.003(3) -0.001(3)

loop_
_atom_type_symbol
_atom_type_description
_atom_type_scat_dispersion_real
_atom_type_scat_dispersion_imag
_atom_type_scat_source
C C 0.0033 0.0016 'International Tables Vol C Tables 4.2.6.8 and 6.1.1.4'
H H 0.0000 0.0000 'International Tables Vol C Tables 4.2.6.8 and 6.1.1.4'
Ce Ce -0.2486 2.6331 'International Tables Vol C Tables 4.2.6.8 and 6.1.1.4'
Cl Cl 0.1484 0.1585 'International Tables Vol C Tables 4.2.6.8 and 6.1.1.4'
S S 0.1246 0.1234 'International Tables Vol C Tables 4.2.6.8 and 6.1.1.4'

loop_
_geom_angle_atom_site_label_1
_geom_angle_atom_site_label_2
_geom_angle_atom_site_label_3
_geom_angle
_geom_angle_site_symmetry_1
_geom_angle_site_symmetry_3
_geom_angle_publ_flag
Cl1 Ce1 Cl4 85.82(5) . 3_666 ?
Cl1 Ce1 Cl4 90.60(6) . . ?
Cl2 Ce1 Cl1 90.38(6) . . ?
Cl2 Ce1 Cl3 88.77(6) . . ?
Cl2 Ce1 Cl4 177.52(6) . . ?
Cl2 Ce1 Cl4 100.15(5) . 3_666 ?
Cl3 Ce1 Cl1 175.32(5) . . ?
Cl3 Ce1 Cl4 90.06(6) . . ?
Cl3 Ce1 Cl4 89.80(5) . 3_666 ?
Cl4 Ce1 Cl4 77.66(5) 3_666 . ?
Cl5 Ce1 Cl1 92.42(6) . . ?
Cl5 Ce1 Cl2 94.58(6) . . ?
Cl5 Ce1 Cl3 92.23(6) . . ?
Cl5 Ce1 Cl4 87.64(6) . . ?
Cl5 Ce1 Cl4 165.17(6) . 3_666 ?
Ce1 Cl4 Ce1 102.34(5) 3_666 . ?
C1 S1 C2 95.8(4) . . ?
C1 S2 C7 95.5(4) . . ?
C8 S3 C9 95.7(4) . . ?
C8 S4 C14 95.5(4) . . ?
S1 C1 S2 116.8(4) . . ?
C8 C1 S1 122.5(5) . . ?
C8 C1 S2 120.7(6) . . ?
C3 C2 S1 122.9(6) . . ?
C3 C2 C7 121.5(7) . . ?
C7 C2 S1 115.6(6) . . ?
C4 C3 C2 118.0(7) . . ?
C3 C4 C5 120.7(8) . . ?
C6 C5 C4 121.8(7) . . ?
C5 C6 C7 117.7(7) . . ?
C2 C7 S2 116.3(6) . . ?
C6 C7 S2 123.4(6) . . ?
C6 C7 C2 120.3(8) . . ?
S3 C8 S4 117.1(5) . . ?
C1 C8 S3 122.6(5) . . ?
C1 C8 S4 120.2(6) . . ?
C10 C9 S3 122.9(6) . . ?
C10 C9 C14 121.2(7) . . ?
C14 C9 S3 115.9(6) . . ?
C11 C10 C9 118.1(7) . . ?
C10 C11 C12 120.6(8) . . ?
C13 C12 C11 121.5(7) . . ?
C12 C13 C14 118.4(7) . . ?
C9 C14 S4 115.8(5) . . ?
C13 C14 S4 124.0(6) . . ?
C13 C14 C9 120.2(7) . . ?
C15 S5 C16 95.3(4) . . ?
C15 S6 C21 95.2(4) . . ?
C22 S7 C23 95.6(4) . . ?
C22 S8 C28 95.3(4) . . ?
S6 C15 S5 117.4(4) . . ?
C22 C15 S5 122.1(6) . . ?
C22 C15 S6 120.4(6) . . ?
C17 C16 S5 123.2(7) . . ?
C17 C16 C21 121.0(8) . . ?
C21 C16 S5 115.7(6) . . ?
C18 C17 C16 117.5(8) . . ?
C17 C18 C19 122.3(7) . . ?
C20 C19 C18 120.6(8) . . ?
C19 C20 C21 118.1(7) . . ?
C16 C21 S6 116.3(6) . . ?
C20 C21 S6 123.3(6) . . ?
C20 C21 C16 120.4(6) . . ?
S8 C22 S7 117.2(4) . . ?
C15 C22 S7 121.4(6) . . ?
C15 C22 S8 121.4(6) . . ?
C24 C23 S7 123.1(7) . . ?
C24 C23 C28 120.6(8) . . ?
C28 C23 S7 116.3(5) . . ?
C25 C24 C23 118.2(8) . . ?
C24 C25 C26 120.9(7) . . ?
C25 C26 C27 121.6(8) . . ?
C28 C27 C26 117.7(8) . . ?
C23 C28 S8 115.5(6) . . ?
C27 C28 S8 123.4(6) . . ?
C27 C28 C23 121.0(7) . . ?

loop_
_geom_bond_atom_site_label_1
_geom_bond_atom_site_label_2
_geom_bond_distance
_geom_bond_site_symmetry_2
_geom_bond_publ_flag
Ce1 Cl1 2.734(2) . ?
Ce1 Cl2 2.7133(19) . ?
Ce1 Cl3 2.727(2) . ?
Ce1 Cl4 2.8509(16) 3_666 ?
Ce1 Cl4 2.9140(19) . ?
Ce1 Cl5 2.7027(17) . ?
S1 C1 1.720(8) . ?
S1 C2 1.744(8) . ?
S2 C1 1.725(7) . ?
S2 C7 1.740(8) . ?
S3 C8 1.712(8) . ?
S3 C9 1.749(7) . ?
S4 C8 1.728(7) . ?
S4 C14 1.747(8) . ?
C1 C8 1.396(11) . ?
C2 C3 1.387(12) . ?
C2 C7 1.409(10) . ?
C3 C4 1.383(11) . ?
C4 C5 1.397(12) . ?
C5 C6 1.388(12) . ?
C6 C7 1.391(10) . ?
C9 C10 1.395(12) . ?
C9 C14 1.411(10) . ?
C10 C11 1.393(11) . ?
C11 C12 1.400(12) . ?
C12 C13 1.389(12) . ?
C13 C14 1.393(10) . ?
S5 C15 1.721(7) . ?
S5 C16 1.746(9) . ?
S6 C15 1.718(8) . ?
S6 C21 1.743(7) . ?
S7 C22 1.719(7) . ?
S7 C23 1.740(8) . ?
S8 C22 1.719(8) . ?
S8 C28 1.759(7) . ?
C15 C22 1.405(10) . ?
C16 C17 1.397(10) . ?
C16 C21 1.409(11) . ?
C17 C18 1.372(13) . ?
C18 C19 1.393(12) . ?
C19 C20 1.389(10) . ?
C20 C21 1.394(11) . ?
C23 C24 1.400(10) . ?
C23 C28 1.405(11) . ?
C24 C25 1.384(13) . ?
C25 C26 1.391(13) . ?
C26 C27 1.395(10) . ?
C27 C28 1.386(11) . ?

loop_
_twin_individual_id
_twin_individual_mass_fraction_refined
_oxdiff_twin_reflns_isolated
_oxdiff_twin_reflns_overlapped
_twin_individual_twin_lattice_type
_twin_individual_twin_matrix_11
_twin_individual_twin_matrix_12
_twin_individual_twin_matrix_13
_twin_individual_twin_matrix_21
_twin_individual_twin_matrix_22
_twin_individual_twin_matrix_23
_twin_individual_twin_matrix_31
_twin_individual_twin_matrix_32
_twin_individual_twin_matrix_33
1 0.5417(19) 13002 47287 ref 1.0000 0.0000 0.0000 0.0000 1.0000 0.0000 0.0000 0.0000 1.0000
2 0.2558(14) 17621 42735 nmt 0.9886 0.0041 -0.0274 -0.0052 0.9997 -0.0030 0.0327 0.0018 1.0086
3 0.2025(13) 14772 45473 nmt -1.0092 0.0027 -0.0245 0.0012 1.0007 0.0001 0.0289 -0.0008 -0.9916
